data_4337772
loop_
_publ_author_name
'Biswas, Saptarshi'
'G\'omez-Garc\'ia, Carlos J'
'Clemente-Juan, Juan M'
'Benmansour, Samia'
'Ghosh, Ashutosh'

_publ_section_title
;
 Supramolecular 2D/3D Isomerism in a Compound Containing Heterometallic
 Cu(II)2Co(II) Nodes and Dicyanamide Bridges.
;
_journal_issue 5
_journal_name_full 'Inorganic chemistry'
_journal_page_first 2441
_journal_page_last 2449
_journal_paper_doi 10.1021/ic4023536
_journal_volume 53
_journal_year 2014
_chemical_formula_sum 'C38 H32 Co Cu2 N10 O4'
_chemical_formula_weight 878.77
_chemical_name_systematic
;
 ?
;
_space_group_IT_number 14
_symmetry_cell_setting monoclinic
_symmetry_space_group_name_Hall '-P 2ybc'
_symmetry_space_group_name_H-M 'P 1 21/c 1'
_atom_sites_solution_hydrogens geom
_atom_sites_solution_primary direct
_atom_sites_solution_secondary difmap
_audit_creation_method SHELXL-97
_cell_angle_alpha 90.000(5)
_cell_angle_beta 106.668(5)
_cell_angle_gamma 90.000(5)
_cell_formula_units_Z 4
_cell_length_a 16.314(5)
_cell_length_b 10.792(5)
_cell_length_c 21.913(5)
_cell_measurement_temperature 293(2)
_cell_measurement_theta_max 25.50
_cell_measurement_theta_min 1.30
_cell_volume 3696(2)
_computing_cell_refinement 'Bruker SMART APEX2'
_computing_data_collection 'Bruker SMART APEX2'
_computing_data_reduction 'Bruker SAINT'
_computing_molecular_graphics 'Ortep-3 for Windows (Farrugia, 1997)'
_computing_publication_material 'WINGX V1.80.03'
_computing_structure_refinement 'SHELXL-97 (Sheldrick, 1997)'
_computing_structure_solution 'SHELXS-97 (Sheldrick, 1990)'
_diffrn_ambient_temperature 293(2)
_diffrn_measured_fraction_theta_full 0.980
_diffrn_measured_fraction_theta_max 0.980
_diffrn_measurement_device_type 'CCD area detector'
_diffrn_measurement_method 'phi and omega scans'
_diffrn_radiation_monochromator graphite
_diffrn_radiation_source 'fine-focus sealed tube'
_diffrn_radiation_type MoK\a
_diffrn_radiation_wavelength 0.71073
_diffrn_reflns_av_R_equivalents 0.0516
_diffrn_reflns_av_sigmaI/netI 0.0513
_diffrn_reflns_limit_h_max 19
_diffrn_reflns_limit_h_min -19
_diffrn_reflns_limit_k_max 13
_diffrn_reflns_limit_k_min -12
_diffrn_reflns_limit_l_max 26
_diffrn_reflns_limit_l_min -26
_diffrn_reflns_number 25521
_diffrn_reflns_theta_full 25.50
_diffrn_reflns_theta_max 25.50
_diffrn_reflns_theta_min 1.30
_exptl_absorpt_coefficient_mu 1.637
_exptl_absorpt_correction_T_max 0.9374
_exptl_absorpt_correction_T_min 0.7796
_exptl_absorpt_correction_type empirical
_exptl_absorpt_process_details sadabs
_exptl_crystal_colour brown
_exptl_crystal_density_diffrn 1.579
_exptl_crystal_density_method 'not measured'
_exptl_crystal_description rectangular
_exptl_crystal_F_000 1740
_exptl_crystal_size_max 0.16
_exptl_crystal_size_mid 0.08
_exptl_crystal_size_min 0.04
_refine_diff_density_max 0.317
_refine_diff_density_min -0.389
_refine_diff_density_rms 0.083
_refine_ls_extinction_method none
_refine_ls_goodness_of_fit_ref 1.023
_refine_ls_hydrogen_treatment noref
_refine_ls_matrix_type full
_refine_ls_number_parameters 496
_refine_ls_number_reflns 6747
_refine_ls_number_restraints 0
_refine_ls_restrained_S_all 1.023
_refine_ls_R_factor_all 0.0628
_refine_ls_R_factor_gt 0.0375
_refine_ls_shift/su_max 0.001
_refine_ls_shift/su_mean 0.000
_refine_ls_structure_factor_coef Fsqd
_refine_ls_weighting_details 'calc w=1/[\s^2^(Fo^2^)+(0.0369P)^2^+0.8773P] where P=(Fo^2^+2Fc^2^)/3'
_refine_ls_weighting_scheme calc
_refine_ls_wR_factor_gt 0.0812
_refine_ls_wR_factor_ref 0.0906
_reflns_number_gt 4843
_reflns_number_total 6747
_reflns_threshold_expression >2sigma(I)
_cod_data_source_file ic4023536_si_002.cif
_cod_data_source_block 2a
_cod_depositor_comments
;
The following automatic conversions were performed:

'_symmetry_cell_setting' value 'Monoclinic' changed to 'monoclinic'
according to
/usr/data/users/saulius/crontab/automatic-downloads/current/ACS/lib/dictionaries/cif_core.dic
dictionary named 'cif_core.dic' version 2.4.2 from 2011-04-26.

Automatic conversion script
Id: cif_fix_values 2281 2013-09-26 08:29:07Z andrius 
;
_cod_original_sg_symbol_H-M 'P 21/c'
_cod_database_code 4337772

loop_
_symmetry_equiv_pos_as_xyz
'x, y, z'
'-x, y+1/2, -z+1/2'
'-x, -y, -z'
'x, -y-1/2, z-1/2'

loop_
_atom_site_label
_atom_site_type_symbol
_atom_site_fract_x
_atom_site_fract_y
_atom_site_fract_z
_atom_site_U_iso_or_equiv
_atom_site_adp_type
_atom_site_occupancy
_atom_site_symmetry_multiplicity
_atom_site_calc_flag
_atom_site_refinement_flags
Co1 Co 0.25871(3) -0.12915(4) 0.24870(2) 0.03149(12) Uani 1 1 d .
Cu1B Cu 0.17912(3) 0.11644(3) 0.186780(19) 0.03578(12) Uani 1 1 d .
Cu1A Cu 0.37074(3) 0.04669(4) 0.34516(2) 0.04144(13) Uani 1 1 d .
N1A N 0.3595(2) 0.0734(3) 0.43167(15) 0.0569(9) Uani 1 1 d .
O2A O 0.35862(14) 0.0015(2) 0.25687(10) 0.0408(6) Uani 1 1 d .
O1A O 0.33307(14) -0.1256(2) 0.34403(10) 0.0395(6) Uani 1 1 d .
O1B O 0.19698(14) -0.05260(18) 0.16175(10) 0.0353(5) Uani 1 1 d .
O2B O 0.19786(14) 0.03805(19) 0.26977(10) 0.0391(6) Uani 1 1 d .
N2B N 0.17913(19) 0.2814(2) 0.22611(14) 0.0447(7) Uani 1 1 d .
N7B N 0.16351(19) -0.2472(3) 0.25750(14) 0.0466(8) Uani 1 1 d .
N7A N 0.31886(18) -0.2749(3) 0.21668(14) 0.0444(7) Uani 1 1 d .
C6B C 0.1346(2) -0.0212(3) 0.05046(16) 0.0408(8) Uani 1 1 d .
N1B N 0.18281(19) 0.1771(3) 0.10252(14) 0.0442(7) Uani 1 1 d .
C2B C 0.1416(2) -0.2246(3) 0.09588(16) 0.0442(9) Uani 1 1 d .
H2B H 0.1572 -0.2776 0.1308 0.053 Uiso 1 1 calc R
C6A C 0.3333(2) -0.1451(4) 0.45271(17) 0.0495(10) Uani 1 1 d .
N2A N 0.39277(19) 0.2210(3) 0.32648(15) 0.0498(8) Uani 1 1 d .
C17A C 0.3935(2) 0.0554(3) 0.21637(16) 0.0374(8) Uani 1 1 d .
C16A C 0.3961(2) -0.0050(3) 0.16075(17) 0.0469(9) Uani 1 1 d .
H16A H 0.3713 -0.0829 0.1513 0.056 Uiso 1 1 calc R
C1A C 0.3264(2) -0.1957(3) 0.39249(16) 0.0421(9) Uani 1 1 d .
C1B C 0.1583(2) -0.0985(3) 0.10462(15) 0.0354(8) Uani 1 1 d .
C36B C 0.1225(2) -0.3206(3) 0.27216(18) 0.0442(9) Uani 1 1 d .
C7B C 0.1558(2) 0.1079(3) 0.05294(18) 0.0502(10) Uani 1 1 d .
H7B H 0.1492 0.1465 0.0139 0.060 Uiso 1 1 calc R
C12B C 0.1333(2) 0.1976(3) 0.31466(16) 0.0442(9) Uani 1 1 d .
C15B C 0.1006(3) 0.0269(4) 0.39919(19) 0.0637(12) Uani 1 1 d .
H15B H 0.0899 -0.0308 0.4275 0.076 Uiso 1 1 calc R
C13A C 0.4695(2) 0.2267(4) 0.1853(2) 0.0589(11) Uani 1 1 d .
H13A H 0.4947 0.3045 0.1937 0.071 Uiso 1 1 calc R
C7A C 0.3473(3) -0.0154(4) 0.46712(18) 0.0624(12) Uani 1 1 d .
H7A H 0.3476 0.0075 0.5081 0.075 Uiso 1 1 calc R
C3B C 0.1025(3) -0.2721(4) 0.03670(17) 0.0552(10) Uani 1 1 d .
H3B H 0.0928 -0.3570 0.0321 0.066 Uiso 1 1 calc R
C17B C 0.1580(2) 0.0738(3) 0.31173(16) 0.0378(8) Uani 1 1 d .
C12A C 0.4295(2) 0.1752(3) 0.22820(16) 0.0421(9) Uani 1 1 d .
C4B C 0.0774(3) -0.1967(4) -0.01613(18) 0.0602(11) Uani 1 1 d .
H4B H 0.0494 -0.2297 -0.0558 0.072 Uiso 1 1 calc R
C5B C 0.0940(3) -0.0732(4) -0.00932(17) 0.0554(10) Uani 1 1 d .
H5B H 0.0782 -0.0221 -0.0450 0.066 Uiso 1 1 calc R
C16B C 0.1412(2) -0.0102(4) 0.35491(16) 0.0489(9) Uani 1 1 d .
H16B H 0.1576 -0.0925 0.3539 0.059 Uiso 1 1 calc R
C11A C 0.4215(2) 0.2517(3) 0.27989(19) 0.0531(10) Uani 1 1 d .
H11A H 0.4392 0.3335 0.2795 0.064 Uiso 1 1 calc R
C14B C 0.0758(3) 0.1487(4) 0.4019(2) 0.0740(14) Uani 1 1 d .
H14B H 0.0483 0.1729 0.4317 0.089 Uiso 1 1 calc R
C2A C 0.3113(2) -0.3219(3) 0.38369(18) 0.0514(10) Uani 1 1 d .
H2A H 0.3088 -0.3578 0.3446 0.062 Uiso 1 1 calc R
C5A C 0.3219(3) -0.2223(5) 0.50102(19) 0.0690(13) Uani 1 1 d .
H5A H 0.3261 -0.1885 0.5409 0.083 Uiso 1 1 calc R
C10B C 0.2005(3) 0.3954(3) 0.1977(2) 0.0651(12) Uani 1 1 d .
H10D H 0.2622 0.4043 0.2095 0.078 Uiso 1 1 calc R
H10C H 0.1777 0.4657 0.2152 0.078 Uiso 1 1 calc R
C15A C 0.4350(2) 0.0500(4) 0.11979(18) 0.0577(11) Uani 1 1 d .
H15A H 0.4363 0.0081 0.0830 0.069 Uiso 1 1 calc R
C4A C 0.3051(3) -0.3447(5) 0.4912(2) 0.0742(14) Uani 1 1 d .
H4A H 0.2971 -0.3942 0.5238 0.089 Uiso 1 1 calc R
C10A C 0.3860(3) 0.3229(4) 0.3691(2) 0.0731(13) Uani 1 1 d .
H10A H 0.3264 0.3467 0.3606 0.088 Uiso 1 1 calc R
H10B H 0.4173 0.3941 0.3606 0.088 Uiso 1 1 calc R
C14A C 0.4719(3) 0.1649(4) 0.1317(2) 0.0685(13) Uani 1 1 d .
H14A H 0.4984 0.2001 0.1035 0.082 Uiso 1 1 calc R
C11B C 0.1516(2) 0.2944(3) 0.27468(18) 0.0525(10) Uani 1 1 d .
H11B H 0.1422 0.3753 0.2857 0.063 Uiso 1 1 calc R
C9B C 0.1659(3) 0.3979(3) 0.1262(2) 0.0656(12) Uani 1 1 d .
H9C H 0.1048 0.3819 0.1144 0.079 Uiso 1 1 calc R
H9D H 0.1741 0.4802 0.1111 0.079 Uiso 1 1 calc R
C8B C 0.2075(3) 0.3049(3) 0.09360(19) 0.0632(12) Uani 1 1 d .
H8C H 0.1918 0.3233 0.0484 0.076 Uiso 1 1 calc R
H8D H 0.2691 0.3127 0.1101 0.076 Uiso 1 1 calc R
C13B C 0.0921(3) 0.2334(4) 0.36036(19) 0.0658(12) Uani 1 1 d .
H13B H 0.0758 0.3156 0.3623 0.079 Uiso 1 1 calc R
C3A C 0.2998(3) -0.3951(4) 0.4325(2) 0.0683(13) Uani 1 1 d .
H3A H 0.2885 -0.4791 0.4256 0.082 Uiso 1 1 calc R
C9A C 0.4203(3) 0.2873(4) 0.4372(2) 0.0825(15) Uani 1 1 d .
H9A H 0.4759 0.2488 0.4434 0.099 Uiso 1 1 calc R
H9B H 0.4287 0.3617 0.4630 0.099 Uiso 1 1 calc R
C8A C 0.3648(4) 0.2013(5) 0.4598(2) 0.0954(18) Uani 1 1 d .
H8A H 0.3077 0.2360 0.4496 0.114 Uiso 1 1 calc R
H8B H 0.3862 0.1949 0.5058 0.114 Uiso 1 1 calc R
C35B C 0.0204(2) -0.4021(3) 0.31303(17) 0.0430(9) Uani 1 1 d .
C36A C 0.3452(2) -0.3571(3) 0.19609(18) 0.0454(9) Uani 1 1 d .
N6B N 0.0821(2) -0.4139(3) 0.2868(2) 0.0775(12) Uani 1 1 d .
N6A N 0.3687(2) -0.4595(3) 0.1746(2) 0.0861(13) Uani 1 1 d .
N5B N -0.0333(2) -0.4046(3) 0.33690(15) 0.0531(8) Uani 1 1 d .
N5A N 0.4786(2) -0.4848(3) 0.12097(15) 0.0540(8) Uani 1 1 d .
C35A C 0.4282(2) -0.4661(3) 0.14631(18) 0.0431(9) Uani 1 1 d .

loop_
_atom_site_aniso_label
_atom_site_aniso_U_11
_atom_site_aniso_U_22
_atom_site_aniso_U_33
_atom_site_aniso_U_23
_atom_site_aniso_U_13
_atom_site_aniso_U_12
Co1 0.0357(3) 0.0287(2) 0.0317(3) 0.00084(19) 0.0121(2) -0.00085(19)
Cu1B 0.0428(3) 0.0293(2) 0.0379(3) 0.00197(18) 0.0159(2) 0.00342(18)
Cu1A 0.0441(3) 0.0429(3) 0.0394(3) -0.0081(2) 0.0151(2) -0.0077(2)
N1A 0.061(2) 0.069(2) 0.045(2) -0.0230(18) 0.0219(17) -0.0157(18)
O2A 0.0462(14) 0.0423(13) 0.0363(13) -0.0048(11) 0.0155(11) -0.0140(11)
O1A 0.0477(14) 0.0415(14) 0.0313(13) 0.0030(11) 0.0147(11) -0.0032(11)
O1B 0.0415(13) 0.0335(13) 0.0285(13) -0.0004(10) 0.0064(10) 0.0039(10)
O2B 0.0502(15) 0.0349(13) 0.0372(13) 0.0028(10) 0.0202(12) 0.0072(11)
N2B 0.0526(19) 0.0294(16) 0.056(2) 0.0005(14) 0.0212(16) 0.0008(14)
N7B 0.0484(19) 0.0417(18) 0.055(2) -0.0001(15) 0.0237(16) -0.0093(15)
N7A 0.0461(19) 0.0388(17) 0.0505(19) -0.0052(15) 0.0176(15) 0.0023(14)
C6B 0.045(2) 0.044(2) 0.033(2) 0.0018(17) 0.0105(17) 0.0089(17)
N1B 0.0540(19) 0.0376(17) 0.0445(19) 0.0072(15) 0.0196(16) 0.0010(14)
C2B 0.053(2) 0.042(2) 0.036(2) 0.0007(17) 0.0093(18) 0.0007(17)
C6A 0.044(2) 0.073(3) 0.031(2) 0.006(2) 0.0098(17) 0.000(2)
N2A 0.053(2) 0.0379(18) 0.054(2) -0.0125(16) 0.0073(17) -0.0046(15)
C17A 0.0301(19) 0.043(2) 0.039(2) 0.0091(17) 0.0089(16) -0.0022(15)
C16A 0.050(2) 0.049(2) 0.046(2) 0.0028(18) 0.0199(19) -0.0051(18)
C1A 0.032(2) 0.055(2) 0.039(2) 0.0086(18) 0.0085(16) 0.0088(17)
C1B 0.0309(19) 0.043(2) 0.033(2) -0.0009(16) 0.0111(16) 0.0057(15)
C36B 0.045(2) 0.032(2) 0.062(3) -0.0057(18) 0.027(2) 0.0014(17)
C7B 0.061(3) 0.054(2) 0.038(2) 0.0161(19) 0.019(2) 0.010(2)
C12B 0.054(2) 0.039(2) 0.044(2) -0.0081(17) 0.0206(18) 0.0023(18)
C15B 0.073(3) 0.076(3) 0.052(3) 0.010(2) 0.034(2) 0.004(2)
C13A 0.046(2) 0.056(3) 0.067(3) 0.029(2) 0.004(2) -0.0129(19)
C7A 0.061(3) 0.093(4) 0.033(2) -0.010(2) 0.014(2) -0.010(2)
C3B 0.071(3) 0.049(2) 0.044(2) -0.011(2) 0.014(2) -0.004(2)
C17B 0.036(2) 0.045(2) 0.034(2) -0.0020(16) 0.0116(16) 0.0039(16)
C12A 0.038(2) 0.040(2) 0.042(2) 0.0114(17) 0.0024(17) -0.0036(16)
C4B 0.069(3) 0.066(3) 0.036(2) -0.012(2) 0.000(2) 0.002(2)
C5B 0.070(3) 0.060(3) 0.033(2) 0.0037(19) 0.009(2) 0.011(2)
C16B 0.056(2) 0.051(2) 0.045(2) 0.0055(19) 0.021(2) 0.0070(19)
C11A 0.052(3) 0.035(2) 0.062(3) 0.003(2) 0.001(2) -0.0076(18)
C14B 0.093(4) 0.083(3) 0.064(3) -0.004(3) 0.053(3) 0.016(3)
C2A 0.059(3) 0.052(2) 0.049(2) 0.0150(19) 0.024(2) 0.0097(19)
C5A 0.065(3) 0.102(4) 0.041(3) 0.012(3) 0.017(2) 0.001(3)
C10B 0.088(3) 0.032(2) 0.085(3) -0.003(2) 0.042(3) -0.008(2)
C15A 0.052(3) 0.076(3) 0.050(3) 0.009(2) 0.022(2) -0.005(2)
C4A 0.071(3) 0.102(4) 0.053(3) 0.039(3) 0.024(2) 0.007(3)
C10A 0.085(3) 0.053(3) 0.080(3) -0.025(2) 0.021(3) -0.003(2)
C14A 0.051(3) 0.096(4) 0.059(3) 0.033(3) 0.016(2) -0.012(2)
C11B 0.062(3) 0.034(2) 0.063(3) -0.0121(19) 0.020(2) 0.0054(18)
C9B 0.082(3) 0.035(2) 0.080(3) 0.019(2) 0.024(3) 0.005(2)
C8B 0.086(3) 0.051(3) 0.057(3) 0.016(2) 0.026(2) -0.009(2)
C13B 0.085(3) 0.060(3) 0.061(3) -0.011(2) 0.034(3) 0.016(2)
C3A 0.072(3) 0.059(3) 0.079(3) 0.028(2) 0.029(3) 0.012(2)
C9A 0.095(4) 0.066(3) 0.077(4) -0.034(3) 0.010(3) -0.011(3)
C8A 0.117(4) 0.099(4) 0.087(4) -0.059(3) 0.056(3) -0.042(3)
C35B 0.043(2) 0.034(2) 0.049(2) 0.0040(17) 0.0104(19) -0.0040(16)
C36A 0.040(2) 0.037(2) 0.064(3) 0.0012(19) 0.0226(19) -0.0036(17)
N6B 0.078(3) 0.0353(19) 0.148(4) 0.002(2) 0.079(3) -0.0005(17)
N6A 0.088(3) 0.042(2) 0.160(4) -0.026(2) 0.086(3) -0.0151(19)
N5B 0.045(2) 0.066(2) 0.049(2) 0.0005(16) 0.0149(16) -0.0087(16)
N5A 0.050(2) 0.056(2) 0.058(2) -0.0005(17) 0.0184(18) 0.0058(16)
C35A 0.039(2) 0.033(2) 0.055(2) -0.0039(17) 0.0097(19) -0.0003(16)

loop_
_atom_type_symbol
_atom_type_description
_atom_type_scat_dispersion_real
_atom_type_scat_dispersion_imag
_atom_type_scat_source
C C 0.0033 0.0016 'International Tables Vol C Tables 4.2.6.8 and 6.1.1.4'
H H 0.0000 0.0000 'International Tables Vol C Tables 4.2.6.8 and 6.1.1.4'
N N 0.0061 0.0033 'International Tables Vol C Tables 4.2.6.8 and 6.1.1.4'
O O 0.0106 0.0060 'International Tables Vol C Tables 4.2.6.8 and 6.1.1.4'
Co Co 0.3494 0.9721 'International Tables Vol C Tables 4.2.6.8 and 6.1.1.4'
Cu Cu 0.3201 1.2651 'International Tables Vol C Tables 4.2.6.8 and 6.1.1.4'

loop_
_geom_angle_atom_site_label_1
_geom_angle_atom_site_label_2
_geom_angle_atom_site_label_3
_geom_angle
_geom_angle_site_symmetry_3
O1B Co1 N7B 98.81(10) .
O1B Co1 N7A 98.31(10) .
N7B Co1 N7A 90.29(12) .
O1B Co1 O1A 155.09(9) .
N7B Co1 O1A 98.89(10) .
N7A Co1 O1A 98.99(10) .
O1B Co1 O2A 88.37(9) .
N7B Co1 O2A 169.65(10) .
N7A Co1 O2A 96.07(10) .
O1A Co1 O2A 72.09(8) .
O1B Co1 O2B 74.39(8) .
N7B Co1 O2B 95.23(10) .
N7A Co1 O2B 171.42(10) .
O1A Co1 O2B 86.67(9) .
O2A Co1 O2B 79.45(9) .
O2B Cu1B O1B 81.97(9) .
O2B Cu1B N1B 167.71(10) .
O1B Cu1B N1B 90.00(10) .
O2B Cu1B N2B 90.21(11) .
O1B Cu1B N2B 169.39(11) .
N1B Cu1B N2B 96.48(12) .
O2B Cu1B N5B 92.47(10) 2
O1B Cu1B N5B 94.16(10) 2
N1B Cu1B N5B 97.40(12) 2
N2B Cu1B N5B 93.33(11) 2
O2A Cu1A O1A 78.91(9) .
O2A Cu1A N1A 167.70(11) .
O1A Cu1A N1A 92.04(12) .
O2A Cu1A N2A 90.31(11) .
O1A Cu1A N2A 167.29(11) .
N1A Cu1A N2A 97.56(14) .
O2A Cu1A N5A 94.33(10) 2_655
O1A Cu1A N5A 99.26(10) 2_655
N1A Cu1A N5A 95.36(12) 2_655
N2A Cu1A N5A 88.15(12) 2_655
C7A N1A C8A 116.0(3) .
C7A N1A Cu1A 122.9(3) .
C8A N1A Cu1A 121.1(3) .
C17A O2A Cu1A 128.1(2) .
C17A O2A Co1 134.8(2) .
Cu1A O2A Co1 96.12(9) .
C1A O1A Cu1A 128.8(2) .
C1A O1A Co1 128.9(2) .
Cu1A O1A Co1 96.90(9) .
C1B O1B Cu1B 123.09(19) .
C1B O1B Co1 134.3(2) .
Cu1B O1B Co1 100.85(9) .
C17B O2B Cu1B 122.9(2) .
C17B O2B Co1 137.2(2) .
Cu1B O2B Co1 96.96(9) .
C11B N2B C10B 116.4(3) .
C11B N2B Cu1B 120.5(2) .
C10B N2B Cu1B 122.8(2) .
C36B N7B Co1 167.0(3) .
C36A N7A Co1 174.4(3) .
C5B C6B C1B 119.4(3) .
C5B C6B C7B 117.9(3) .
C1B C6B C7B 122.6(3) .
C7B N1B C8B 118.3(3) .
C7B N1B Cu1B 120.1(2) .
C8B N1B Cu1B 121.3(2) .
C3B C2B C1B 121.1(3) .
C3B C2B H2B 119.5 .
C1B C2B H2B 119.5 .
C5A C6A C1A 119.2(4) .
C5A C6A C7A 117.4(4) .
C1A C6A C7A 123.4(3) .
C11A N2A C10A 115.1(3) .
C11A N2A Cu1A 122.6(3) .
C10A N2A Cu1A 121.9(3) .
O2A C17A C16A 120.6(3) .
O2A C17A C12A 121.1(3) .
C16A C17A C12A 118.3(3) .
C15A C16A C17A 120.3(4) .
C15A C16A H16A 119.8 .
C17A C16A H16A 119.8 .
O1A C1A C2A 119.9(3) .
O1A C1A C6A 121.7(3) .
C2A C1A C6A 118.4(3) .
O1B C1B C2B 121.1(3) .
O1B C1B C6B 121.0(3) .
C2B C1B C6B 117.9(3) .
N7B C36B N6B 172.9(4) .
N1B C7B C6B 128.1(3) .
N1B C7B H7B 116.0 .
C6B C7B H7B 116.0 .
C17B C12B C13B 119.6(3) .
C17B C12B C11B 123.3(3) .
C13B C12B C11B 117.0(3) .
C14B C15B C16B 120.7(4) .
C14B C15B H15B 119.6 .
C16B C15B H15B 119.6 .
C14A C13A C12A 121.2(4) .
C14A C13A H13A 119.4 .
C12A C13A H13A 119.4 .
N1A C7A C6A 129.5(4) .
N1A C7A H7A 115.3 .
C6A C7A H7A 115.3 .
C2B C3B C4B 121.3(4) .
C2B C3B H3B 119.3 .
C4B C3B H3B 119.3 .
O2B C17B C16B 120.8(3) .
O2B C17B C12B 120.9(3) .
C16B C17B C12B 118.3(3) .
C13A C12A C17A 119.2(3) .
C13A C12A C11A 117.7(3) .
C17A C12A C11A 123.0(3) .
C5B C4B C3B 119.0(4) .
C5B C4B H4B 120.5 .
C3B C4B H4B 120.5 .
C4B C5B C6B 121.3(3) .
C4B C5B H5B 119.3 .
C6B C5B H5B 119.3 .
C15B C16B C17B 121.1(4) .
C15B C16B H16B 119.5 .
C17B C16B H16B 119.5 .
N2A C11A C12A 127.9(3) .
N2A C11A H11A 116.0 .
C12A C11A H11A 116.0 .
C13B C14B C15B 119.4(4) .
C13B C14B H14B 120.3 .
C15B C14B H14B 120.3 .
C3A C2A C1A 120.6(4) .
C3A C2A H2A 119.7 .
C1A C2A H2A 119.7 .
C4A C5A C6A 121.7(4) .
C4A C5A H5A 119.2 .
C6A C5A H5A 119.2 .
N2B C10B C9B 113.1(3) .
N2B C10B H10D 109.0 .
C9B C10B H10D 109.0 .
N2B C10B H10C 109.0 .
C9B C10B H10C 109.0 .
H10D C10B H10C 107.8 .
C14A C15A C16A 121.8(4) .
C14A C15A H15A 119.1 .
C16A C15A H15A 119.1 .
C5A C4A C3A 119.2(4) .
C5A C4A H4A 120.4 .
C3A C4A H4A 120.4 .
N2A C10A C9A 111.7(4) .
N2A C10A H10A 109.3 .
C9A C10A H10A 109.3 .
N2A C10A H10B 109.3 .
C9A C10A H10B 109.3 .
H10A C10A H10B 107.9 .
C13A C14A C15A 119.2(4) .
C13A C14A H14A 120.4 .
C15A C14A H14A 120.4 .
N2B C11B C12B 127.4(3) .
N2B C11B H11B 116.3 .
C12B C11B H11B 116.3 .
C8B C9B C10B 113.4(3) .
C8B C9B H9C 108.9 .
C10B C9B H9C 108.9 .
C8B C9B H9D 108.9 .
C10B C9B H9D 108.9 .
H9C C9B H9D 107.7 .
N1B C8B C9B 112.8(3) .
N1B C8B H8C 109.0 .
C9B C8B H8C 109.0 .
N1B C8B H8D 109.0 .
C9B C8B H8D 109.0 .
H8C C8B H8D 107.8 .
C14B C13B C12B 120.8(4) .
C14B C13B H13B 119.6 .
C12B C13B H13B 119.6 .
C4A C3A C2A 120.8(4) .
C4A C3A H3A 119.6 .
C2A C3A H3A 119.6 .
C8A C9A C10A 114.1(4) .
C8A C9A H9A 108.7 .
C10A C9A H9A 108.7 .
C8A C9A H9B 108.7 .
C10A C9A H9B 108.7 .
H9A C9A H9B 107.6 .
C9A C8A N1A 114.1(4) .
C9A C8A H8A 108.7 .
N1A C8A H8A 108.7 .
C9A C8A H8B 108.7 .
N1A C8A H8B 108.7 .
H8A C8A H8B 107.6 .
N5B C35B N6B 173.0(4) .
N7A C36A N6A 173.0(4) .
C36B N6B C35B 123.2(3) .
C35A N6A C36A 124.0(3) .
C35B N5B Cu1B 140.8(3) 2_545
C35A N5A Cu1A 130.6(3) 2_645
N5A C35A N6A 172.9(4) .

loop_
_geom_bond_atom_site_label_1
_geom_bond_atom_site_label_2
_geom_bond_distance
_geom_bond_site_symmetry_2
Co1 O1B 2.056(2) .
Co1 N7B 2.060(3) .
Co1 N7A 2.080(3) .
Co1 O1A 2.094(2) .
Co1 O2A 2.124(2) .
Co1 O2B 2.172(2) .
Cu1B O2B 1.949(2) .
Cu1B O1B 1.951(2) .
Cu1B N1B 1.976(3) .
Cu1B N2B 1.978(3) .
Cu1B N5B 2.296(3) 2
Cu1A O2A 1.949(2) .
Cu1A O1A 1.956(2) .
Cu1A N1A 1.977(3) .
Cu1A N2A 1.980(3) .
Cu1A N5A 2.379(3) 2_655
N1A C7A 1.285(5) .
N1A C8A 1.504(5) .
O2A C17A 1.319(3) .
O1A C1A 1.334(4) .
O1B C1B 1.326(4) .
O2B C17B 1.327(3) .
N2B C11B 1.276(4) .
N2B C10B 1.465(4) .
N7B C36B 1.140(4) .
N7A C36A 1.135(4) .
C6B C5B 1.404(5) .
C6B C1B 1.411(4) .
C6B C7B 1.433(5) .
N1B C7B 1.288(4) .
N1B C8B 1.466(4) .
C2B C3B 1.370(5) .
C2B C1B 1.390(4) .
C2B H2B 0.9300 .
C6A C5A 1.400(5) .
C6A C1A 1.402(5) .
C6A C7A 1.439(5) .
N2A C11A 1.283(4) .
N2A C10A 1.468(5) .
C17A C16A 1.393(5) .
C17A C12A 1.412(5) .
C16A C15A 1.374(5) .
C16A H16A 0.9300 .
C1A C2A 1.388(5) .
C36B N6B 1.294(5) .
C7B H7B 0.9300 .
C12B C17B 1.402(5) .
C12B C13B 1.411(5) .
C12B C11B 1.448(5) .
C15B C14B 1.381(6) .
C15B C16B 1.381(5) .
C15B H15B 0.9300 .
C13A C14A 1.363(6) .
C13A C12A 1.403(5) .
C13A H13A 0.9300 .
C7A H7A 0.9300 .
C3B C4B 1.378(5) .
C3B H3B 0.9300 .
C17B C16B 1.393(5) .
C12A C11A 1.438(5) .
C4B C5B 1.359(5) .
C4B H4B 0.9300 .
C5B H5B 0.9300 .
C16B H16B 0.9300 .
C11A H11A 0.9300 .
C14B C13B 1.370(5) .
C14B H14B 0.9300 .
C2A C3A 1.385(5) .
C2A H2A 0.9300 .
C5A C4A 1.354(6) .
C5A H5A 0.9300 .
C10B C9B 1.507(5) .
C10B H10D 0.9700 .
C10B H10C 0.9700 .
C15A C14A 1.371(6) .
C15A H15A 0.9300 .
C4A C3A 1.377(6) .
C4A H4A 0.9300 .
C10A C9A 1.486(6) .
C10A H10A 0.9700 .
C10A H10B 0.9700 .
C14A H14A 0.9300 .
C11B H11B 0.9300 .
C9B C8B 1.502(5) .
C9B H9C 0.9700 .
C9B H9D 0.9700 .
C8B H8C 0.9700 .
C8B H8D 0.9700 .
C13B H13B 0.9300 .
C3A H3A 0.9300 .
C9A C8A 1.477(6) .
C9A H9A 0.9700 .
C9A H9B 0.9700 .
C8A H8A 0.9700 .
C8A H8B 0.9700 .
C35B N5B 1.141(4) .
C35B N6B 1.301(5) .
C36A N6A 1.301(5) .
N6A C35A 1.295(5) .
N5B Cu1B 2.296(3) 2_545
N5A C35A 1.135(4) .
N5A Cu1A 2.379(3) 2_645
